data_4112179
loop_
_publ_author_name
'Chaomin Li'
'John A. Porco'

_publ_contact_author
;
    John A. Porco, Jr.
    Department of Chemistry
    Boston University
    Chemistry Dept.
    590 Commonwealth Ave.
    Boston MA 02215
;
_publ_contact_author_email porco@chem.bu.edu
_publ_contact_author_phone ' 617 353 2493'
_publ_section_title
;
 Synthesis of the Epoxyquinol Dimer RKB-3564 D: Utilization of an
 Alkoxysilanol To Promote [4 + 4] Dimerization
;
_journal_name_full 'Journal of the American Chemical Society'
_journal_page_first 1310
_journal_page_last 1311
_journal_paper_doi 10.1021/ja039543+
_journal_volume 126
_journal_year 2004
_chemical_formula_sum 'C20 H20 O8'
_chemical_formula_weight 388.36
_chemical_name_systematic
;
 ?
;
_space_group_IT_number 4
_symmetry_cell_setting monoclinic
_symmetry_space_group_name_Hall 'P 2yb'
_symmetry_space_group_name_H-M 'P 1 21 1'
_atom_sites_solution_hydrogens mixed
_atom_sites_solution_primary direct
_atom_sites_solution_secondary difmap
_audit_creation_method SHELXL-97
_cell_angle_alpha 90.00
_cell_angle_beta 96.259(19)
_cell_angle_gamma 90.00
_cell_formula_units_Z 2
_cell_length_a 8.256(6)
_cell_length_b 7.118(5)
_cell_length_c 14.087(11)
_cell_measurement_temperature 125(2)
_cell_volume 822.9(11)
_computing_cell_refinement 'Bruker SAINT'
_computing_data_collection 'Bruker SMART'
_computing_data_reduction 'Bruker SAINT'
_computing_molecular_graphics 'Bruker SHELXTL'
_computing_publication_material 'Bruker SHELXTL'
_computing_structure_refinement 'SHELXL-97 (Sheldrick, 1997)'
_computing_structure_solution 'SHELXS-97 (Sheldrick, 1990)'
_diffrn_ambient_temperature 125(2)
_diffrn_measured_fraction_theta_full 0.946
_diffrn_measured_fraction_theta_max 0.946
_diffrn_measurement_device_type 'Bruker 1K CCD area detector'
_diffrn_measurement_method '0.3 deg. omega scans'
_diffrn_radiation_monochromator graphite
_diffrn_radiation_source 'fine-focus sealed tube'
_diffrn_radiation_type MoK\a
_diffrn_radiation_wavelength 0.71073
_diffrn_reflns_av_R_equivalents 0.0452
_diffrn_reflns_av_sigmaI/netI 0.0900
_diffrn_reflns_limit_h_max 8
_diffrn_reflns_limit_h_min -9
_diffrn_reflns_limit_k_max 8
_diffrn_reflns_limit_k_min -6
_diffrn_reflns_limit_l_max 16
_diffrn_reflns_limit_l_min -11
_diffrn_reflns_number 3254
_diffrn_reflns_theta_full 25.42
_diffrn_reflns_theta_max 25.42
_diffrn_reflns_theta_min 2.48
_exptl_absorpt_coefficient_mu 0.122
_exptl_absorpt_correction_T_max 0.9951
_exptl_absorpt_correction_T_min 0.9760
_exptl_absorpt_correction_type SADABS
_exptl_crystal_colour colorless
_exptl_crystal_density_diffrn 1.567
_exptl_crystal_density_meas 0
_exptl_crystal_description rod
_exptl_crystal_F_000 408
_exptl_crystal_size_max 0.20
_exptl_crystal_size_mid 0.04
_exptl_crystal_size_min 0.04
_refine_diff_density_max 0.255
_refine_diff_density_min -0.265
_refine_diff_density_rms 0.064
_refine_ls_abs_structure_details 'Flack H D (1983), Acta Cryst. A39, 876-881'
_refine_ls_abs_structure_Flack -0.5(19)
_refine_ls_extinction_method none
_refine_ls_goodness_of_fit_ref 1.011
_refine_ls_hydrogen_treatment mixed
_refine_ls_matrix_type full
_refine_ls_number_parameters 297
_refine_ls_number_reflns 2285
_refine_ls_number_restraints 1
_refine_ls_restrained_S_all 1.011
_refine_ls_R_factor_all 0.0816
_refine_ls_R_factor_gt 0.0524
_refine_ls_shift/su_max 0.291
_refine_ls_shift/su_mean 0.025
_refine_ls_structure_factor_coef Fsqd
_refine_ls_weighting_details 'calc w=1/[\s^2^(Fo^2^)+(0.0600P)^2^+0.0000P] where P=(Fo^2^+2Fc^2^)/3'
_refine_ls_weighting_scheme calc
_refine_ls_wR_factor_gt 0.1051
_refine_ls_wR_factor_ref 0.1169
_reflns_number_gt 1719
_reflns_number_total 2285
_reflns_threshold_expression >2sigma(I)
_cod_data_source_file ja0395432Bsi20031111_020608.cif
_cod_data_source_block porco28
_cod_original_cell_volume 823.0(10)
_cod_database_code 4112179

loop_
_symmetry_equiv_pos_as_xyz
'x, y, z'
'-x, y+1/2, -z'

loop_
_atom_site_label
_atom_site_type_symbol
_atom_site_fract_x
_atom_site_fract_y
_atom_site_fract_z
_atom_site_U_iso_or_equiv
_atom_site_adp_type
_atom_site_occupancy
_atom_site_symmetry_multiplicity
_atom_site_calc_flag
_atom_site_refinement_flags
O1 O -0.5532(3) 0.6213(3) 0.7746(2) 0.0257(7) Uani 1 1 d .
O2 O -0.6449(3) 0.3692(4) 0.96215(18) 0.0263(7) Uani 1 1 d .
O3 O -0.7082(3) -0.0495(4) 0.81586(19) 0.0215(7) Uani 1 1 d .
H3O H -0.673(9) -0.142(13) 0.826(6) 0.17(4) Uiso 1 1 d .
O4 O -0.1707(3) 0.0930(3) 0.85821(17) 0.0160(6) Uani 1 1 d .
O5 O -0.0066(3) -0.2565(4) 0.77325(19) 0.0200(7) Uani 1 1 d .
H5O H 0.049(4) -0.196(5) 0.803(3) 0.012(10) Uiso 1 1 d .
O6 O 0.0638(3) -0.0755(4) 0.53655(17) 0.0226(7) Uani 1 1 d .
O7 O 0.1012(3) 0.3530(3) 0.65846(18) 0.0215(7) Uani 1 1 d .
O8 O -0.4541(3) 0.0380(3) 0.65151(17) 0.0133(6) Uani 1 1 d .
C1 C -0.5624(4) 0.4661(5) 0.8097(3) 0.0175(9) Uani 1 1 d .
C2 C -0.7015(4) 0.4208(5) 0.8646(3) 0.0166(9) Uani 1 1 d .
H2 H -0.787(4) 0.505(5) 0.858(2) 0.014(10) Uiso 1 1 d .
C3 C -0.7181(4) 0.2281(5) 0.8994(3) 0.0163(9) Uani 1 1 d .
H3 H -0.828(4) 0.188(5) 0.919(3) 0.027(11) Uiso 1 1 d .
C4 C -0.6074(4) 0.0760(5) 0.8752(3) 0.0149(9) Uani 1 1 d .
H4 H -0.567(4) 0.022(5) 0.942(3) 0.035(12) Uiso 1 1 d .
C5 C -0.4623(4) 0.1427(5) 0.8299(3) 0.0148(9) Uani 1 1 d .
C6 C -0.4407(4) 0.3195(5) 0.8009(3) 0.0143(9) Uani 1 1 d .
C7 C -0.2787(4) 0.3655(5) 0.7665(3) 0.0165(9) Uani 1 1 d .
H7 H -0.262(4) 0.500(5) 0.767(2) 0.008(9) Uiso 1 1 d .
C8 C -0.1476(4) 0.2904(5) 0.8410(3) 0.0177(9) Uani 1 1 d .
H8A H -0.0404 0.3050 0.8149 0.021 Uiso 1 1 calc R
C9 C -0.3244(4) 0.0118(5) 0.8195(3) 0.0172(9) Uani 1 1 d .
H9 H -0.335(4) -0.105(5) 0.848(2) 0.015(10) Uiso 1 1 d .
C10 C -0.3276(4) -0.0536(5) 0.7131(3) 0.0153(9) Uani 1 1 d .
H10A H -0.3510 -0.1915 0.7111 0.018 Uiso 1 1 calc R
C11 C -0.1629(4) -0.0249(5) 0.6789(3) 0.0151(9) Uani 1 1 d .
C12 C -0.0505(4) -0.1905(5) 0.6791(3) 0.0152(9) Uani 1 1 d .
H12 H -0.105(4) -0.291(5) 0.653(3) 0.023(11) Uiso 1 1 d .
C13 C 0.0963(4) -0.1518(6) 0.6306(3) 0.0221(10) Uani 1 1 d .
H13A H 0.1870 -0.2452 0.6408 0.026 Uiso 1 1 calc R
C14 C 0.1423(4) 0.0424(6) 0.6110(3) 0.0198(10) Uani 1 1 d .
H14 H 0.262(4) 0.086(5) 0.608(3) 0.019(10) Uiso 1 1 d .
C15 C 0.0432(4) 0.1999(5) 0.6421(2) 0.0145(9) Uani 1 1 d .
C16 C -0.1256(4) 0.1509(5) 0.6581(2) 0.0131(9) Uani 1 1 d .
C17 C -0.2568(4) 0.2977(5) 0.6631(3) 0.0159(9) Uani 1 1 d .
H17 H -0.225(4) 0.404(5) 0.633(3) 0.015(10) Uiso 1 1 d .
C18 C -0.4156(4) 0.2169(5) 0.6109(3) 0.0147(9) Uani 1 1 d .
H18 H -0.512(3) 0.314(4) 0.623(2) 0.005(8) Uiso 1 1 d .
C19 C -0.1376(4) 0.3952(6) 0.9343(3) 0.0233(10) Uani 1 1 d .
H19A H -0.2432 0.3891 0.9599 0.028 Uiso 1 1 calc R
H19B H -0.1095 0.5268 0.9238 0.028 Uiso 1 1 calc R
H19C H -0.0537 0.3381 0.9798 0.028 Uiso 1 1 calc R
C20 C -0.4125(4) 0.1884(6) 0.5051(3) 0.0217(10) Uani 1 1 d .
H20A H -0.3212 0.1062 0.4940 0.026 Uiso 1 1 calc R
H20B H -0.3993 0.3101 0.4743 0.026 Uiso 1 1 calc R
H20C H -0.5150 0.1305 0.4781 0.026 Uiso 1 1 calc R

loop_
_atom_site_aniso_label
_atom_site_aniso_U_11
_atom_site_aniso_U_22
_atom_site_aniso_U_33
_atom_site_aniso_U_23
_atom_site_aniso_U_13
_atom_site_aniso_U_12
O1 0.0262(15) 0.0119(14) 0.0407(18) 0.0005(12) 0.0107(13) 0.0002(12)
O2 0.0276(14) 0.0313(16) 0.0207(15) -0.0099(13) 0.0054(12) 0.0001(13)
O3 0.0189(14) 0.0198(14) 0.0261(16) -0.0007(13) 0.0039(11) -0.0006(12)
O4 0.0167(13) 0.0189(14) 0.0118(13) 0.0004(11) -0.0016(11) 0.0006(11)
O5 0.0225(14) 0.0171(14) 0.0209(15) 0.0004(12) 0.0048(12) 0.0015(12)
O6 0.0223(13) 0.0309(16) 0.0149(14) -0.0037(12) 0.0032(11) 0.0009(12)
O7 0.0235(14) 0.0198(14) 0.0218(15) -0.0003(12) 0.0051(12) -0.0079(13)
O8 0.0129(12) 0.0146(13) 0.0125(13) 0.0010(10) 0.0010(10) -0.0019(11)
C1 0.0146(19) 0.017(2) 0.021(2) -0.0065(18) 0.0000(16) -0.0064(16)
C2 0.0172(19) 0.017(2) 0.017(2) -0.0081(16) 0.0068(16) 0.0020(16)
C3 0.021(2) 0.0158(19) 0.0125(19) -0.0012(16) 0.0019(16) 0.0005(17)
C4 0.0160(18) 0.0165(19) 0.011(2) 0.0032(17) -0.0018(16) 0.0001(17)
C5 0.019(2) 0.016(2) 0.0087(19) 0.0003(16) -0.0019(16) 0.0021(16)
C6 0.0142(18) 0.018(2) 0.011(2) -0.0020(16) 0.0036(15) 0.0025(16)
C7 0.024(2) 0.0072(18) 0.019(2) -0.0071(16) 0.0047(17) -0.0064(17)
C8 0.021(2) 0.015(2) 0.018(2) -0.0085(17) 0.0060(17) -0.0032(16)
C9 0.0169(19) 0.017(2) 0.018(2) 0.0040(17) 0.0038(16) 0.0003(17)
C10 0.0112(18) 0.0145(19) 0.020(2) -0.0002(18) 0.0030(16) 0.0036(17)
C11 0.0120(18) 0.0179(19) 0.016(2) -0.0044(17) 0.0037(15) 0.0014(16)
C12 0.0152(19) 0.013(2) 0.017(2) -0.0042(17) 0.0011(16) 0.0009(16)
C13 0.017(2) 0.023(2) 0.026(2) -0.0003(19) -0.0019(17) 0.0074(19)
C14 0.0148(19) 0.028(2) 0.017(2) -0.0004(18) 0.0032(16) -0.0033(19)
C15 0.0199(19) 0.015(2) 0.0091(19) 0.0037(17) 0.0024(16) -0.0063(18)
C16 0.0095(18) 0.022(2) 0.008(2) 0.0019(16) 0.0015(15) -0.0009(15)
C17 0.020(2) 0.015(2) 0.014(2) 0.0005(17) 0.0053(17) -0.0043(16)
C18 0.0133(18) 0.013(2) 0.018(2) 0.0072(17) 0.0052(16) 0.0012(16)
C19 0.018(2) 0.030(2) 0.022(2) -0.0043(19) 0.0031(17) -0.0002(18)
C20 0.027(2) 0.017(2) 0.022(2) 0.0063(17) 0.0075(18) -0.0033(18)

loop_
_atom_type_symbol
_atom_type_description
_atom_type_scat_dispersion_real
_atom_type_scat_dispersion_imag
_atom_type_scat_source
C C 0.0033 0.0016 'International Tables Vol C Tables 4.2.6.8 and 6.1.1.4'
H H 0.0000 0.0000 'International Tables Vol C Tables 4.2.6.8 and 6.1.1.4'
O O 0.0106 0.0060 'International Tables Vol C Tables 4.2.6.8 and 6.1.1.4'

loop_
_geom_angle_atom_site_label_1
_geom_angle_atom_site_label_2
_geom_angle_atom_site_label_3
_geom_angle
C3 O2 C2 61.3(2)
C8 O4 C9 116.9(3)
C13 O6 C14 61.5(2)
C10 O8 C18 117.5(3)
O1 C1 C6 122.6(3)
O1 C1 C2 119.6(3)
C6 C1 C2 117.7(3)
O2 C2 C3 58.6(2)
O2 C2 C1 111.1(3)
C3 C2 C1 118.8(3)
O2 C3 C2 60.1(2)
O2 C3 C4 115.3(3)
C2 C3 C4 121.5(3)
O3 C4 C3 104.9(3)
O3 C4 C5 113.1(3)
C3 C4 C5 114.2(3)
C6 C5 C9 115.4(3)
C6 C5 C4 124.6(3)
C9 C5 C4 120.0(3)
C5 C6 C1 121.9(3)
C5 C6 C7 117.0(3)
C1 C6 C7 120.9(3)
C6 C7 C8 106.9(3)
C6 C7 C17 115.5(3)
C8 C7 C17 112.9(3)
O4 C8 C19 109.4(3)
O4 C8 C7 111.2(3)
C19 C8 C7 113.3(3)
O4 C9 C5 111.2(3)
O4 C9 C10 113.7(3)
C5 C9 C10 110.2(3)
O8 C10 C11 111.5(3)
O8 C10 C9 112.2(3)
C11 C10 C9 110.1(3)
C16 C11 C12 125.6(3)
C16 C11 C10 115.9(3)
C12 C11 C10 118.2(3)
O5 C12 C13 110.8(3)
O5 C12 C11 111.0(3)
C13 C12 C11 113.0(3)
O6 C13 C14 59.6(2)
O6 C13 C12 114.7(3)
C14 C13 C12 120.2(3)
O6 C14 C13 58.9(2)
O6 C14 C15 115.9(3)
C13 C14 C15 119.6(3)
O7 C15 C16 123.2(3)
O7 C15 C14 121.4(3)
C16 C15 C14 115.3(3)
C11 C16 C15 120.0(3)
C11 C16 C17 117.2(3)
C15 C16 C17 122.4(3)
C16 C17 C18 107.2(3)
C16 C17 C7 114.4(3)
C18 C17 C7 112.3(3)
O8 C18 C20 107.5(3)
O8 C18 C17 110.6(3)
C20 C18 C17 114.6(3)

loop_
_geom_bond_atom_site_label_1
_geom_bond_atom_site_label_2
_geom_bond_distance
O1 C1 1.217(5)
O2 C3 1.428(5)
O2 C2 1.450(5)
O3 C4 1.427(4)
O4 C8 1.442(4)
O4 C9 1.445(4)
O5 C12 1.417(5)
O6 C13 1.429(5)
O6 C14 1.441(5)
O7 C15 1.203(4)
O8 C10 1.439(4)
O8 C18 1.445(4)
C1 C6 1.463(5)
C1 C2 1.487(5)
C2 C3 1.468(5)
C3 C4 1.480(5)
C4 C5 1.495(5)
C5 C6 1.341(5)
C5 C9 1.491(5)
C6 C7 1.508(5)
C7 C8 1.520(5)
C7 C17 1.563(5)
C8 C19 1.506(5)
C9 C10 1.567(5)
C10 C11 1.506(5)
C11 C16 1.329(5)
C11 C12 1.500(5)
C12 C13 1.481(5)
C13 C14 1.468(6)
C14 C15 1.483(5)
C15 C16 1.477(5)
C16 C17 1.512(5)
C17 C18 1.543(5)
C18 C20 1.507(5)
